data_7122894
loop_
_publ_author_name
'Huang, Xin'
'Zhao, Weizhao'
'Chen, De-Li'
'Zhan, Yaling'
'Zeng, Tingting'
'Jin, Huiquan'
'Peng, Bo'

_publ_section_title
;
 Benzyne-Mediated Trichloromethylation of Chiral Oxazolines
;
_journal_name_full 'Chemical Communications'
_journal_paper_doi 10.1039/C9CC00557A
_journal_year 2019
_chemical_formula_sum 'C12 H14 Cl3 N O'
_chemical_formula_weight 294.59
_chemical_name_systematic
; 
 ? 
;
_space_group_IT_number 61
_symmetry_cell_setting orthorhombic
_symmetry_space_group_name_Hall '-P 2ac 2ab'
_symmetry_space_group_name_H-M 'P b c a'
_atom_sites_solution_hydrogens geom
_atom_sites_solution_primary direct
_atom_sites_solution_secondary difmap
_audit_creation_method SHELXL-97
_audit_update_record
;
2018-09-30 deposited with the CCDC.
2019-01-22 downloaded from the CCDC.
;
_cell_angle_alpha 90.00
_cell_angle_beta 90.00
_cell_angle_gamma 90.00
_cell_formula_units_Z 8
_cell_length_a 10.103(2)
_cell_length_b 15.864(4)
_cell_length_c 16.920(4)
_cell_measurement_reflns_used 4075
_cell_measurement_temperature 296(2)
_cell_measurement_theta_max 41.5
_cell_measurement_theta_min 3.35
_cell_volume 2711.8(11)
_computing_cell_refinement 'Bruker XSCANS'
_computing_data_collection 'Bruker XSCANS'
_computing_data_reduction 'Bruker SHELXTL'
_computing_molecular_graphics 'Bruker SHELXTL'
_computing_publication_material 'Bruker SHELXTL'
_computing_structure_refinement 'SHELXL-97 (Sheldrick, 1997)'
_computing_structure_solution 'SHELXS-97 (Sheldrick, 1990)'
_diffrn_ambient_temperature 296(2)
_diffrn_measured_fraction_theta_full 0.993
_diffrn_measured_fraction_theta_max 0.993
_diffrn_measurement_device_type 'Bruker P4'
_diffrn_measurement_method '\w scans'
_diffrn_radiation_monochromator graphite
_diffrn_radiation_source 'fine-focus sealed tube'
_diffrn_radiation_type MoK\a
_diffrn_radiation_wavelength 0.71073
_diffrn_reflns_av_R_equivalents 0.0533
_diffrn_reflns_av_sigmaI/netI 0.0300
_diffrn_reflns_limit_h_max 13
_diffrn_reflns_limit_h_min -13
_diffrn_reflns_limit_k_max 20
_diffrn_reflns_limit_k_min -20
_diffrn_reflns_limit_l_max 21
_diffrn_reflns_limit_l_min -21
_diffrn_reflns_number 26683
_diffrn_reflns_theta_full 27.58
_diffrn_reflns_theta_max 27.58
_diffrn_reflns_theta_min 3.39
_exptl_absorpt_coefficient_mu 0.659
_exptl_absorpt_correction_type none
_exptl_crystal_colour colourless
_exptl_crystal_density_diffrn 1.443
_exptl_crystal_density_method 'not measured'
_exptl_crystal_description block
_exptl_crystal_F_000 1216
_exptl_crystal_size_max 0.3
_exptl_crystal_size_mid 0.2
_exptl_crystal_size_min 0.1
_refine_diff_density_max 1.286
_refine_diff_density_min -0.427
_refine_diff_density_rms 0.083
_refine_ls_extinction_method none
_refine_ls_goodness_of_fit_ref 1.679
_refine_ls_hydrogen_treatment mixed
_refine_ls_matrix_type full
_refine_ls_number_parameters 154
_refine_ls_number_reflns 3119
_refine_ls_number_restraints 0
_refine_ls_restrained_S_all 1.679
_refine_ls_R_factor_all 0.1086
_refine_ls_R_factor_gt 0.0730
_refine_ls_shift/su_max 0.073
_refine_ls_shift/su_mean 0.014
_refine_ls_structure_factor_coef Fsqd
_refine_ls_weighting_details 'calc w=1/[\s^2^(Fo^2^)+(0.1000P)^2^+0.0000P] where P=(Fo^2^+2Fc^2^)/3'
_refine_ls_weighting_scheme calc
_refine_ls_wR_factor_gt 0.2385
_refine_ls_wR_factor_ref 0.2640
_reflns_number_gt 2064
_reflns_number_total 3119
_reflns_threshold_expression >2sigma(I)
_cod_data_source_file c9cc00557a2.cif
_cod_data_source_block a
_cod_depositor_comments
;
The following automatic conversions were performed:

'_symmetry_cell_setting' value 'Orthorhombic' changed to
'orthorhombic' according to
/home/data/users/saulius/crontab/automatic-downloads/rss-feeds/RSC/lib/dictionaries/cif_core.dic
dictionary named 'cif_core.dic' version 2.4.2 from 2011-04-26.

Automatic conversion script
Id: cif_fix_values 4973 2017-02-22 13:04:09Z antanas 
;
_cod_original_cell_volume 2711.7(10)
_cod_original_sg_symbol_H-M Pbca
_cod_database_code 7122894

loop_
_symmetry_equiv_pos_as_xyz
'x, y, z'
'-x+1/2, -y, z+1/2'
'-x, y+1/2, -z+1/2'
'x+1/2, -y+1/2, -z'
'-x, -y, -z'
'x-1/2, y, -z-1/2'
'x, -y-1/2, z-1/2'
'-x-1/2, y-1/2, z'

loop_
_atom_site_label
_atom_site_type_symbol
_atom_site_fract_x
_atom_site_fract_y
_atom_site_fract_z
_atom_site_U_iso_or_equiv
_atom_site_adp_type
_atom_site_occupancy
_atom_site_symmetry_multiplicity
_atom_site_calc_flag
_atom_site_refinement_flags
C1 C 0.6852(6) 0.5144(3) 0.3201(3) 0.0790(16) Uani 1 1 d .
H1A H 0.7476 0.5474 0.2940 0.095 Uiso 1 1 calc R
C2 C 0.7218(5) 0.4643(4) 0.3830(4) 0.0820(16) Uani 1 1 d .
H2A H 0.8094 0.4642 0.3999 0.098 Uiso 1 1 calc R
C3 C 0.5555(6) 0.5148(3) 0.2965(3) 0.0717(13) Uani 1 1 d .
H3A H 0.5302 0.5488 0.2543 0.086 Uiso 1 1 calc R
C4 C 0.6280(4) 0.4132(3) 0.4220(3) 0.0589(11) Uani 1 1 d .
H4A H 0.6530 0.3797 0.4646 0.071 Uiso 1 1 calc R
C5 C 0.4636(5) 0.4670(2) 0.3331(2) 0.0560(10) Uani 1 1 d .
H5A H 0.3761 0.4695 0.3163 0.067 Uiso 1 1 calc R
C6 C 0.4970(3) 0.4138(2) 0.3958(2) 0.0396(8) Uani 1 1 d .
C7 C 0.4389(4) 0.3376(3) 0.5195(2) 0.0553(10) Uani 1 1 d .
H7A H 0.4643 0.3851 0.5524 0.066 Uiso 1 1 calc R
H7B H 0.5098 0.2964 0.5193 0.066 Uiso 1 1 calc R
C8 C 0.3106(5) 0.2994(4) 0.5466(3) 0.0756(15) Uani 1 1 d .
H8A H 0.3271 0.2496 0.5783 0.091 Uiso 1 1 calc R
H8B H 0.2608 0.3396 0.5779 0.091 Uiso 1 1 calc R
C9 C 0.2958(3) 0.3159(2) 0.4087(2) 0.0390(8) Uani 1 1 d .
C10 C 0.1832(4) 0.3686(3) 0.3689(2) 0.0558(10) Uani 1 1 d .
H10A H 0.2144 0.3904 0.3187 0.067 Uiso 1 1 calc R
H10B H 0.1079 0.3323 0.3586 0.067 Uiso 1 1 calc R
C11 C 0.1407(5) 0.4405(4) 0.4206(3) 0.0806(15) Uani 1 1 d .
H11A H 0.0717 0.4716 0.3947 0.121 Uiso 1 1 calc R
H11B H 0.2149 0.4769 0.4302 0.121 Uiso 1 1 calc R
H11C H 0.1084 0.4189 0.4700 0.121 Uiso 1 1 calc R
C12 C 0.3364(4) 0.2422(3) 0.3523(2) 0.0520(10) Uani 1 1 d .
N1 N 0.4048(3) 0.3650(2) 0.43829(17) 0.0446(7) Uani 1 1 d .
O1 O 0.2392(3) 0.27774(17) 0.47635(15) 0.0529(7) Uani 1 1 d .
Cl1 Cl 0.20360(13) 0.17120(8) 0.33654(7) 0.0729(5) Uani 1 1 d .
Cl2 Cl 0.39497(16) 0.27591(10) 0.26054(8) 0.0920(6) Uani 1 1 d .
Cl3 Cl 0.46514(15) 0.18192(9) 0.39751(11) 0.0971(6) Uani 1 1 d .

loop_
_atom_site_aniso_label
_atom_site_aniso_U_11
_atom_site_aniso_U_22
_atom_site_aniso_U_33
_atom_site_aniso_U_23
_atom_site_aniso_U_13
_atom_site_aniso_U_12
C1 0.089(4) 0.069(3) 0.079(3) -0.020(3) 0.042(3) -0.030(3)
C2 0.043(2) 0.094(4) 0.109(4) -0.024(3) 0.012(3) -0.020(2)
C3 0.101(4) 0.055(3) 0.059(3) 0.000(2) 0.020(3) -0.009(3)
C4 0.048(2) 0.064(3) 0.065(3) -0.002(2) -0.0034(19) 0.0007(19)
C5 0.065(3) 0.048(2) 0.056(2) 0.0052(18) 0.003(2) 0.0036(19)
C6 0.0408(18) 0.0371(19) 0.0408(18) -0.0065(14) 0.0039(14) -0.0047(14)
C7 0.060(2) 0.063(3) 0.043(2) 0.0033(18) -0.0088(18) -0.008(2)
C8 0.093(4) 0.089(4) 0.045(2) 0.009(2) -0.007(2) -0.039(3)
C9 0.0384(18) 0.0407(19) 0.0378(18) 0.0016(14) 0.0012(14) -0.0058(14)
C10 0.044(2) 0.063(3) 0.061(2) 0.007(2) -0.0091(18) 0.0009(18)
C11 0.071(3) 0.078(4) 0.092(4) -0.006(3) -0.005(3) 0.023(3)
C12 0.048(2) 0.052(2) 0.055(2) -0.0101(18) 0.0005(18) -0.0077(18)
N1 0.0441(16) 0.0486(18) 0.0412(16) 0.0019(13) -0.0072(12) -0.0070(14)
O1 0.0562(16) 0.0618(18) 0.0406(14) 0.0000(12) 0.0017(11) -0.0166(13)
Cl1 0.0750(8) 0.0669(8) 0.0769(8) -0.0249(6) 0.0042(6) -0.0270(6)
Cl2 0.1182(12) 0.0944(11) 0.0635(8) -0.0224(7) 0.0369(7) -0.0286(8)
Cl3 0.0865(10) 0.0730(9) 0.1319(14) -0.0250(8) -0.0301(9) 0.0310(7)

loop_
_atom_type_symbol
_atom_type_description
_atom_type_scat_dispersion_real
_atom_type_scat_dispersion_imag
_atom_type_scat_source
C C 0.0033 0.0016 'International Tables Vol C Tables 4.2.6.8 and 6.1.1.4'
H H 0.0000 0.0000 'International Tables Vol C Tables 4.2.6.8 and 6.1.1.4'
O O 0.0106 0.0060 'International Tables Vol C Tables 4.2.6.8 and 6.1.1.4'
Cl Cl 0.1484 0.1585 'International Tables Vol C Tables 4.2.6.8 and 6.1.1.4'
N N 0.0061 0.0033 'International Tables Vol C Tables 4.2.6.8 and 6.1.1.4'

loop_
_geom_angle_atom_site_label_1
_geom_angle_atom_site_label_2
_geom_angle_atom_site_label_3
_geom_angle
C3 C1 C2 119.0(4)
C3 C1 H1A 120.5
C2 C1 H1A 120.5
C1 C2 C4 120.8(5)
C1 C2 H2A 119.6
C4 C2 H2A 119.6
C5 C3 C1 121.4(5)
C5 C3 H3A 119.3
C1 C3 H3A 119.3
C6 C4 C2 119.0(5)
C6 C4 H4A 120.5
C2 C4 H4A 120.5
C3 C5 C6 121.5(4)
C3 C5 H5A 119.2
C6 C5 H5A 119.2
C4 C6 C5 118.2(4)
C4 C6 N1 117.5(3)
C5 C6 N1 124.1(3)
N1 C7 C8 101.5(3)
N1 C7 H7A 111.5
C8 C7 H7A 111.5
N1 C7 H7B 111.5
C8 C7 H7B 111.5
H7A C7 H7B 109.3
O1 C8 C7 106.2(3)
O1 C8 H8A 110.5
C7 C8 H8A 110.5
O1 C8 H8B 110.5
C7 C8 H8B 110.5
H8A C8 H8B 108.7
O1 C9 N1 105.0(3)
O1 C9 C12 106.3(3)
N1 C9 C12 114.6(3)
O1 C9 C10 106.4(3)
N1 C9 C10 114.6(3)
C12 C9 C10 109.1(3)
C11 C10 C9 111.3(3)
C11 C10 H10A 109.4
C9 C10 H10A 109.4
C11 C10 H10B 109.4
C9 C10 H10B 109.4
H10A C10 H10B 108.0
C10 C11 H11A 109.5
C10 C11 H11B 109.5
H11A C11 H11B 109.5
C10 C11 H11C 109.5
H11A C11 H11C 109.5
H11B C11 H11C 109.5
C9 C12 Cl2 113.8(3)
C9 C12 Cl1 111.6(3)
Cl2 C12 Cl1 108.5(2)
C9 C12 Cl3 109.3(3)
Cl2 C12 Cl3 107.3(2)
Cl1 C12 Cl3 106.0(2)
C6 N1 C9 128.8(3)
C6 N1 C7 118.7(3)
C9 N1 C7 110.0(3)
C9 O1 C8 111.4(3)

loop_
_geom_bond_atom_site_label_1
_geom_bond_atom_site_label_2
_geom_bond_distance
C1 C3 1.370(8)
C1 C2 1.379(8)
C1 H1A 0.9300
C2 C4 1.412(7)
C2 H2A 0.9300
C3 C5 1.350(6)
C3 H3A 0.9300
C4 C6 1.396(5)
C4 H4A 0.9300
C5 C6 1.397(5)
C5 H5A 0.9300
C6 N1 1.408(4)
C7 N1 1.482(5)
C7 C8 1.502(6)
C7 H7A 0.9700
C7 H7B 0.9700
C8 O1 1.432(5)
C8 H8A 0.9700
C8 H8B 0.9700
C9 O1 1.415(4)
C9 N1 1.438(4)
C9 C12 1.563(5)
C9 C10 1.564(5)
C10 C11 1.500(7)
C10 H10A 0.9700
C10 H10B 0.9700
C11 H11A 0.9600
C11 H11B 0.9600
C11 H11C 0.9600
C12 Cl2 1.746(4)
C12 Cl1 1.772(4)
C12 Cl3 1.786(4)

loop_
_geom_torsion_atom_site_label_1
_geom_torsion_atom_site_label_2
_geom_torsion_atom_site_label_3
_geom_torsion_atom_site_label_4
_geom_torsion
C3 C1 C2 C4 0.9(8)
C2 C1 C3 C5 -0.4(7)
C1 C2 C4 C6 0.2(7)
C1 C3 C5 C6 -1.2(7)
C2 C4 C6 C5 -1.8(6)
C2 C4 C6 N1 -177.2(4)
C3 C5 C6 C4 2.3(6)
C3 C5 C6 N1 177.4(4)
N1 C7 C8 O1 22.1(5)
O1 C9 C10 C11 65.9(4)
N1 C9 C10 C11 -49.7(5)
C12 C9 C10 C11 -179.8(4)
O1 C9 C12 Cl2 174.4(2)
N1 C9 C12 Cl2 -70.1(4)
C10 C9 C12 Cl2 60.0(4)
O1 C9 C12 Cl1 51.2(3)
N1 C9 C12 Cl1 166.7(3)
C10 C9 C12 Cl1 -63.2(4)
O1 C9 C12 Cl3 -65.7(3)
N1 C9 C12 Cl3 49.8(4)
C10 C9 C12 Cl3 179.9(3)
C4 C6 N1 C9 -141.8(4)
C5 C6 N1 C9 43.0(5)
C4 C6 N1 C7 18.3(5)
C5 C6 N1 C7 -156.9(4)
O1 C9 N1 C6 178.0(3)
C12 C9 N1 C6 61.8(5)
C10 C9 N1 C6 -65.5(5)
O1 C9 N1 C7 16.5(4)
C12 C9 N1 C7 -99.7(4)
C10 C9 N1 C7 133.0(3)
C8 C7 N1 C6 172.4(4)
C8 C7 N1 C9 -24.0(5)
N1 C9 O1 C8 -1.5(4)
C12 C9 O1 C8 120.4(4)
C10 C9 O1 C8 -123.4(4)
C7 C8 O1 C9 -13.6(5)
